data_7237797
loop_
_publ_author_name
'Sun, Hao'
'Sun, Shan-Shan'
'Han, Fang-Fang'
'Ni, Zhong-Hai'
'Zhang, Ran'
'Li, Ming-De'

_publ_section_title
;
 A new tetraphenylethene-based Schiff base: two crystalline polymorphs
 exhibiting totally different photochromic and fluorescence properties
;
_journal_issue 23
_journal_name_full 'Journal of Materials Chemistry C'
_journal_page_first 7053
_journal_paper_doi 10.1039/C9TC01312A
_journal_volume 7
_journal_year 2019
_chemical_formula_moiety 'C34 H27 N O2'
_chemical_formula_sum 'C34 H27 N O2'
_chemical_formula_weight 481.57
_space_group_IT_number 14
_space_group_name_Hall '-P 2ybc'
_space_group_name_H-M_alt 'P 1 21/c 1'
_symmetry_cell_setting monoclinic
_symmetry_space_group_name_Hall '-P 2ybc'
_symmetry_space_group_name_H-M 'P 1 21/c 1'
_atom_sites_solution_hydrogens geom
_atom_sites_solution_primary direct
_atom_sites_solution_secondary difmap
_audit_creation_method SHELXL-97
_audit_update_record
;
2018-03-07 deposited with the CCDC.	2019-05-09 downloaded from the CCDC.
;
_cell_angle_alpha 90.00
_cell_angle_beta 106.00(2)
_cell_angle_gamma 90.00
_cell_formula_units_Z 4
_cell_length_a 15.321(17)
_cell_length_b 12.734(14)
_cell_length_c 13.342(16)
_cell_measurement_reflns_used 2110
_cell_measurement_temperature 293(2)
_cell_measurement_theta_max 26.35
_cell_measurement_theta_min 3.01
_cell_volume 2502(5)
_computing_cell_refinement 'SAINT-Plus (Bruker, 2001)'
_computing_data_collection 'APEX2 (Bruker, 2004)'
_computing_data_reduction SAINT-Plus
_computing_molecular_graphics 'XP (Sheldrick, 1998)'
_computing_publication_material XP
_computing_structure_refinement 'SHELXL-97 (Sheldrick, 2008)'
_computing_structure_solution 'SHELXS-97 (Sheldrick, 2008)'
_diffrn_ambient_temperature 293(2)
_diffrn_measured_fraction_theta_full 0.999
_diffrn_measured_fraction_theta_max 0.999
_diffrn_measurement_device_type 'Bruker APEX II CCD area-detector'
_diffrn_measurement_method '\w scans'
_diffrn_radiation_monochromator graphite
_diffrn_radiation_source 'fine-focus sealed tube'
_diffrn_radiation_type MoK\a
_diffrn_radiation_wavelength 0.71073
_diffrn_reflns_av_R_equivalents 0.0560
_diffrn_reflns_av_sigmaI/netI 0.0613
_diffrn_reflns_limit_h_max 17
_diffrn_reflns_limit_h_min -18
_diffrn_reflns_limit_k_max 9
_diffrn_reflns_limit_k_min -15
_diffrn_reflns_limit_l_max 14
_diffrn_reflns_limit_l_min -16
_diffrn_reflns_number 13625
_diffrn_reflns_theta_full 26.00
_diffrn_reflns_theta_max 26.00
_diffrn_reflns_theta_min 2.11
_diffrn_standards_decay_% 0
_diffrn_standards_interval_count 0
_diffrn_standards_interval_time 0
_diffrn_standards_number 0
_exptl_absorpt_coefficient_mu 0.079
_exptl_absorpt_correction_T_max 0.993
_exptl_absorpt_correction_T_min 0.981
_exptl_absorpt_correction_type multi-scan
_exptl_absorpt_process_details '(SADABS; Sheldrick, 2003)'
_exptl_crystal_colour yellow
_exptl_crystal_density_diffrn 1.278
_exptl_crystal_density_method 'not measured'
_exptl_crystal_description block
_exptl_crystal_F_000 1016
_exptl_crystal_size_max 0.12
_exptl_crystal_size_mid 0.10
_exptl_crystal_size_min 0.09
_refine_diff_density_max 0.227
_refine_diff_density_min -0.223
_refine_diff_density_rms 0.035
_refine_ls_extinction_coef 0.0020(5)
_refine_ls_extinction_expression Fc^*^=kFc[1+0.001xFc^2^\l^3^/sin(2\q)]^-1/4^
_refine_ls_extinction_method SHELXL
_refine_ls_goodness_of_fit_ref 0.938
_refine_ls_hydrogen_treatment mixed
_refine_ls_matrix_type full
_refine_ls_number_parameters 334
_refine_ls_number_reflns 4926
_refine_ls_number_restraints 3
_refine_ls_restrained_S_all 1.271
_refine_ls_R_factor_all 0.1123
_refine_ls_R_factor_gt 0.0480
_refine_ls_shift/su_max 0.000
_refine_ls_shift/su_mean 0.000
_refine_ls_structure_factor_coef Fsqd
_refine_ls_weighting_details 'calc w=1/[\s^2^(Fo^2^)+(0.0457P)^2^+0.0000P] where P=(Fo^2^+2Fc^2^)/3'
_refine_ls_weighting_scheme calc
_refine_ls_wR_factor_gt 0.1014
_refine_ls_wR_factor_ref 0.1180
_reflns_number_gt 2423
_reflns_number_total 4926
_reflns_threshold_expression >2sigma(I)
_cod_data_source_file c9tc01312a4.cif
_cod_data_source_block 8
_cod_depositor_comments
;
The following automatic conversions were performed:

data item '_symmetry_cell_setting' value 'Monoclinic' was changed to
'monoclinic' in accordance with the
/home/saulius/struct/COD-crude-data/automatic-downloads/DataCite-retrospective/RSC/depositions/lib/dictionaries/cif_core.dic
dictionary named 'cif_core.dic' version 2.4.2 last updated on
2011-04-26.

Automatic conversion script
Id: cif_fix_values 6909 2019-04-08 15:41:33Z antanas 
;
_cod_original_sg_symbol_H-M P2(1)/c
_cod_database_code 7237797

loop_
_symmetry_equiv_pos_as_xyz
'x, y, z'
'-x, y+1/2, -z+1/2'
'-x, -y, -z'
'x, -y-1/2, z-1/2'

loop_
_atom_site_label
_atom_site_type_symbol
_atom_site_fract_x
_atom_site_fract_y
_atom_site_fract_z
_atom_site_U_iso_or_equiv
_atom_site_adp_type
_atom_site_occupancy
_atom_site_symmetry_multiplicity
_atom_site_calc_flag
_atom_site_refinement_flags
N1 N 0.06718(15) 0.60805(16) 0.1684(2) 0.0606(7) Uani 1 1 d .
O1 O 0.00513(14) 0.76416(14) 0.24870(19) 0.0799(7) Uani 1 1 d .
H1 H 0.0353 0.7349 0.2148 0.120 Uiso 1 1 calc R
O2 O -0.14533(14) 0.48924(18) 0.45829(19) 0.0879(7) Uani 1 1 d .
C1 C 0.12040(17) 0.56721(19) 0.1090(2) 0.0541(7) Uani 1 1 d .
C2 C 0.18332(13) 0.49032(13) 0.14485(17) 0.0565(7) Uani 1 1 d .
H2 H 0.1894 0.4607 0.2102 0.068 Uiso 1 1 calc R
C3 C 0.23645(13) 0.45719(13) 0.08631(17) 0.0553(7) Uani 1 1 d R
H3 H 0.2780 0.4035 0.1111 0.066 Uiso 1 1 d R
C4 C 0.23096(17) 0.50007(18) -0.0080(2) 0.0513(7) Uani 1 1 d .
C5 C 0.16570(18) 0.57464(19) -0.0443(2) 0.0590(8) Uani 1 1 d .
H5 H 0.1580 0.6027 -0.1106 0.071 Uiso 1 1 calc R
C6 C 0.11248(18) 0.6081(2) 0.0142(3) 0.0611(8) Uani 1 1 d .
H6 H 0.0696 0.6602 -0.0113 0.073 Uiso 1 1 calc R
C7 C 0.29184(17) 0.46732(19) -0.0689(2) 0.0532(7) Uani 1 1 d .
C8 C 0.33588(17) 0.5364(2) -0.1101(2) 0.0567(7) Uani 1 1 d .
C9 C 0.33944(17) 0.6477(2) -0.0813(3) 0.0596(8) Uani 1 1 d D
C10 C 0.36623(18) 0.6786(2) 0.0188(3) 0.0674(9) Uani 1 1 d .
H10 H 0.3838 0.6284 0.0712 0.081 Uiso 1 1 calc R
C11 C 0.3681(2) 0.7814(3) 0.0447(3) 0.0833(10) Uani 1 1 d .
H11 H 0.3868 0.8014 0.1144 0.100 Uiso 1 1 calc R
C12 C 0.3430(3) 0.8547(3) -0.0297(4) 0.0980(13) Uani 1 1 d .
H12 H 0.3436 0.9253 -0.0117 0.118 Uiso 1 1 calc R
C13 C 0.3173(2) 0.8265(3) -0.1295(4) 0.0998(13) Uani 1 1 d .
H13 H 0.3001 0.8778 -0.1807 0.120 Uiso 1 1 calc R
C14 C 0.3159(2) 0.7242(3) -0.1578(3) 0.0816(10) Uani 1 1 d D
H14 H 0.2992 0.7056 -0.2279 0.098 Uiso 1 1 calc R
C15 C 0.38375(19) 0.5088(2) -0.1852(2) 0.0612(8) Uani 1 1 d D
C16 C 0.4681(2) 0.5443(2) -0.1804(3) 0.0784(9) Uani 1 1 d .
H16 H 0.4966 0.5903 -0.1274 0.094 Uiso 1 1 calc R
C17 C 0.5118(2) 0.5148(3) -0.2507(4) 0.0977(12) Uani 1 1 d .
H17 H 0.5700 0.5395 -0.2454 0.117 Uiso 1 1 calc R
C18 C 0.4712(3) 0.4499(3) -0.3281(4) 0.1049(13) Uani 1 1 d .
H18 H 0.5016 0.4288 -0.3761 0.126 Uiso 1 1 calc R
C19 C 0.3876(3) 0.4153(3) -0.3370(3) 0.0948(11) Uani 1 1 d .
H19 H 0.3602 0.3704 -0.3916 0.114 Uiso 1 1 calc R
C20 C 0.3428(2) 0.4432(2) -0.2700(3) 0.0731(9) Uani 1 1 d D
H20 H 0.2837 0.4195 -0.2788 0.088 Uiso 1 1 calc R
C21 C 0.29926(18) 0.35360(19) -0.0818(2) 0.0532(7) Uani 1 1 d .
C22 C 0.38136(19) 0.3061(2) -0.0707(2) 0.0631(8) Uani 1 1 d .
H22 H 0.4342 0.3461 -0.0524 0.076 Uiso 1 1 calc R
C23 C 0.3866(2) 0.2026(2) -0.0859(2) 0.0742(9) Uani 1 1 d .
H23 H 0.4429 0.1714 -0.0789 0.089 Uiso 1 1 calc R
C24 C 0.3114(3) 0.1438(2) -0.1112(3) 0.0782(10) Uani 1 1 d .
H24 H 0.3155 0.0723 -0.1232 0.094 Uiso 1 1 calc R
C25 C 0.2299(2) 0.1876(2) -0.1193(2) 0.0739(9) Uani 1 1 d .
H25 H 0.1779 0.1462 -0.1351 0.089 Uiso 1 1 calc R
C26 C 0.22382(19) 0.2928(2) -0.1043(2) 0.0616(8) Uani 1 1 d .
H26 H 0.1675 0.3231 -0.1096 0.074 Uiso 1 1 calc R
C27 C 0.03354(18) 0.5489(2) 0.2224(2) 0.0599(8) Uani 1 1 d .
H27 H 0.0425 0.4768 0.2194 0.072 Uiso 1 1 calc R
C28 C -0.01742(16) 0.5870(2) 0.2879(2) 0.0547(7) Uani 1 1 d .
C29 C -0.02972(18) 0.6929(2) 0.2988(2) 0.0599(8) Uani 1 1 d .
C30 C -0.07995(19) 0.7259(2) 0.3611(3) 0.0695(9) Uani 1 1 d .
H30 H -0.0891 0.7974 0.3683 0.083 Uiso 1 1 calc R
C31 C -0.11675(19) 0.6567(3) 0.4126(3) 0.0726(9) Uani 1 1 d .
H31 H -0.1510 0.6806 0.4557 0.087 Uiso 1 1 calc R
C32 C -0.10495(18) 0.5513(2) 0.4031(3) 0.0653(8) Uani 1 1 d .
C33 C -0.05563(18) 0.5175(2) 0.3410(2) 0.0610(8) Uani 1 1 d .
H33 H -0.0473 0.4459 0.3339 0.073 Uiso 1 1 calc R
C34 C -0.1365(2) 0.3815(2) 0.4487(3) 0.0941(12) Uani 1 1 d .
H34A H -0.1637 0.3610 0.3777 0.141 Uiso 1 1 calc R
H34B H -0.1663 0.3459 0.4934 0.141 Uiso 1 1 calc R
H34C H -0.0733 0.3631 0.4682 0.141 Uiso 1 1 calc R

loop_
_atom_site_aniso_label
_atom_site_aniso_U_11
_atom_site_aniso_U_22
_atom_site_aniso_U_33
_atom_site_aniso_U_23
_atom_site_aniso_U_13
_atom_site_aniso_U_12
N1 0.0637(14) 0.0530(14) 0.0715(19) -0.0008(12) 0.0296(14) 0.0037(11)
O1 0.0950(16) 0.0517(12) 0.106(2) 0.0000(12) 0.0495(14) 0.0020(10)
O2 0.0804(15) 0.0943(17) 0.102(2) 0.0139(14) 0.0475(14) 0.0049(12)
C1 0.0568(17) 0.0461(16) 0.063(2) -0.0037(14) 0.0224(16) -0.0017(12)
C2 0.0631(17) 0.0526(16) 0.057(2) 0.0050(13) 0.0229(16) -0.0001(13)
C3 0.0591(17) 0.0495(16) 0.059(2) 0.0051(14) 0.0201(15) 0.0038(12)
C4 0.0504(15) 0.0451(15) 0.059(2) -0.0016(13) 0.0161(14) -0.0014(12)
C5 0.0625(17) 0.0587(18) 0.056(2) 0.0065(14) 0.0176(16) 0.0032(14)
C6 0.0618(17) 0.0548(17) 0.068(2) 0.0109(15) 0.0208(17) 0.0124(13)
C7 0.0553(16) 0.0516(16) 0.052(2) -0.0001(13) 0.0140(14) -0.0015(13)
C8 0.0588(17) 0.0561(18) 0.056(2) 0.0019(14) 0.0168(15) -0.0007(13)
C9 0.0595(17) 0.0554(18) 0.067(3) 0.0073(16) 0.0226(16) -0.0034(13)
C10 0.0700(19) 0.058(2) 0.075(3) -0.0031(17) 0.0215(18) -0.0077(14)
C11 0.089(2) 0.068(2) 0.097(3) -0.017(2) 0.033(2) -0.0134(18)
C12 0.109(3) 0.056(2) 0.132(4) -0.002(3) 0.039(3) -0.006(2)
C13 0.117(3) 0.055(2) 0.125(4) 0.017(2) 0.030(3) -0.0004(19)
C14 0.093(2) 0.070(2) 0.081(3) 0.0110(19) 0.021(2) -0.0066(17)
C15 0.0633(19) 0.0697(19) 0.053(2) 0.0088(15) 0.0198(16) 0.0043(14)
C16 0.067(2) 0.104(3) 0.067(3) 0.0041(18) 0.0228(19) -0.0106(17)
C17 0.069(2) 0.154(4) 0.076(3) 0.017(3) 0.031(2) 0.001(2)
C18 0.101(3) 0.153(4) 0.073(3) 0.009(3) 0.044(3) 0.029(3)
C19 0.099(3) 0.123(3) 0.068(3) -0.009(2) 0.032(2) 0.003(2)
C20 0.075(2) 0.088(2) 0.059(3) 0.0008(17) 0.0226(19) 0.0008(17)
C21 0.0598(17) 0.0500(16) 0.051(2) -0.0040(13) 0.0179(14) -0.0019(14)
C22 0.0641(18) 0.0611(19) 0.063(2) -0.0029(15) 0.0155(15) 0.0054(14)
C23 0.086(2) 0.065(2) 0.068(2) -0.0025(16) 0.0153(18) 0.0165(18)
C24 0.117(3) 0.0492(18) 0.070(3) -0.0042(16) 0.027(2) 0.011(2)
C25 0.093(2) 0.064(2) 0.065(2) -0.0134(16) 0.0224(19) -0.0195(17)
C26 0.0691(19) 0.0570(18) 0.060(2) -0.0073(14) 0.0206(16) -0.0038(14)
C27 0.0580(17) 0.0510(17) 0.072(2) -0.0057(15) 0.0203(16) 0.0026(13)
C28 0.0522(16) 0.0505(17) 0.063(2) -0.0033(14) 0.0177(15) 0.0030(13)
C29 0.0580(17) 0.0545(18) 0.069(2) -0.0034(15) 0.0205(16) 0.0033(14)
C30 0.0693(19) 0.0613(19) 0.079(3) -0.0099(17) 0.0228(18) 0.0115(15)
C31 0.0646(19) 0.084(2) 0.074(3) -0.0090(18) 0.0279(18) 0.0136(17)
C32 0.0527(17) 0.076(2) 0.072(2) 0.0045(17) 0.0242(17) 0.0023(15)
C33 0.0557(16) 0.0552(17) 0.074(2) -0.0031(15) 0.0212(16) 0.0005(13)
C34 0.090(2) 0.078(2) 0.122(4) 0.011(2) 0.043(2) -0.0125(18)

loop_
_atom_type_symbol
_atom_type_description
_atom_type_scat_dispersion_real
_atom_type_scat_dispersion_imag
_atom_type_scat_source
C C 0.0033 0.0016 'International Tables Vol C Tables 4.2.6.8 and 6.1.1.4'
H H 0.0000 0.0000 'International Tables Vol C Tables 4.2.6.8 and 6.1.1.4'
N N 0.0061 0.0033 'International Tables Vol C Tables 4.2.6.8 and 6.1.1.4'
O O 0.0106 0.0060 'International Tables Vol C Tables 4.2.6.8 and 6.1.1.4'

loop_
_geom_angle_atom_site_label_1
_geom_angle_atom_site_label_2
_geom_angle_atom_site_label_3
_geom_angle
C27 N1 C1 120.4(2)
C29 O1 H1 109.5
C32 O2 C34 117.3(3)
C6 C1 C2 118.7(3)
C6 C1 N1 118.6(3)
C2 C1 N1 122.7(3)
C3 C2 C1 120.33(17)
C3 C2 H2 119.8
C1 C2 H2 119.8
C2 C3 C4 121.49(15)
C2 C3 H3 119.3
C4 C3 H3 119.3
C3 C4 C5 117.5(2)
C3 C4 C7 121.2(2)
C5 C4 C7 121.3(3)
C6 C5 C4 121.0(3)
C6 C5 H5 119.5
C4 C5 H5 119.5
C1 C6 C5 120.9(3)
C1 C6 H6 119.6
C5 C6 H6 119.6
C8 C7 C4 121.4(2)
C8 C7 C21 123.1(3)
C4 C7 C21 115.5(2)
C7 C8 C15 123.0(3)
C7 C8 C9 121.6(3)
C15 C8 C9 115.5(2)
C10 C9 C14 118.2(3)
C10 C9 C8 121.5(3)
C14 C9 C8 120.3(3)
C9 C10 C11 121.1(3)
C9 C10 H10 119.4
C11 C10 H10 119.4
C12 C11 C10 120.2(4)
C12 C11 H11 119.9
C10 C11 H11 119.9
C13 C12 C11 120.0(4)
C13 C12 H12 120.0
C11 C12 H12 120.0
C12 C13 C14 121.1(4)
C12 C13 H13 119.5
C14 C13 H13 119.5
C13 C14 C9 119.4(4)
C13 C14 H14 120.3
C9 C14 H14 120.3
C16 C15 C20 116.4(3)
C16 C15 C8 123.3(3)
C20 C15 C8 120.3(3)
C17 C16 C15 121.7(3)
C17 C16 H16 119.2
C15 C16 H16 119.2
C18 C17 C16 119.8(4)
C18 C17 H17 120.1
C16 C17 H17 120.1
C19 C18 C17 120.5(4)
C19 C18 H18 119.8
C17 C18 H18 119.8
C20 C19 C18 121.3(4)
C20 C19 H19 119.3
C18 C19 H19 119.3
C19 C20 C15 120.4(3)
C19 C20 H20 119.8
C15 C20 H20 119.8
C26 C21 C22 118.4(3)
C26 C21 C7 120.1(2)
C22 C21 C7 121.5(2)
C23 C22 C21 120.7(3)
C23 C22 H22 119.6
C21 C22 H22 119.6
C24 C23 C22 120.4(3)
C24 C23 H23 119.8
C22 C23 H23 119.8
C23 C24 C25 120.3(3)
C23 C24 H24 119.8
C25 C24 H24 119.8
C24 C25 C26 119.7(3)
C24 C25 H25 120.1
C26 C25 H25 120.1
C21 C26 C25 120.4(3)
C21 C26 H26 119.8
C25 C26 H26 119.8
N1 C27 C28 122.5(3)
N1 C27 H27 118.7
C28 C27 H27 118.7
C33 C28 C29 119.4(3)
C33 C28 C27 119.3(3)
C29 C28 C27 121.3(3)
O1 C29 C30 118.5(3)
O1 C29 C28 122.2(3)
C30 C29 C28 119.3(3)
C31 C30 C29 120.4(3)
C31 C30 H30 119.8
C29 C30 H30 119.8
C30 C31 C32 121.1(3)
C30 C31 H31 119.5
C32 C31 H31 119.5
C33 C32 O2 125.2(3)
C33 C32 C31 119.1(3)
O2 C32 C31 115.8(3)
C32 C33 C28 120.7(3)
C32 C33 H33 119.6
C28 C33 H33 119.6
O2 C34 H34A 109.5
O2 C34 H34B 109.5
H34A C34 H34B 109.5
O2 C34 H34C 109.5
H34A C34 H34C 109.5
H34B C34 H34C 109.5

loop_
_geom_bond_atom_site_label_1
_geom_bond_atom_site_label_2
_geom_bond_distance
N1 C27 1.249(3)
N1 C1 1.385(3)
O1 C29 1.324(3)
O1 H1 0.8200
O2 C32 1.342(3)
O2 C34 1.388(3)
C1 C6 1.342(4)
C1 C2 1.365(3)
C2 C3 1.3421
C2 H2 0.9300
C3 C4 1.353(4)
C3 H3 0.9300
C4 C5 1.367(3)
C4 C7 1.457(4)
C5 C6 1.344(4)
C5 H5 0.9300
C6 H6 0.9300
C7 C8 1.317(3)
C7 C21 1.466(4)
C8 C15 1.439(4)
C8 C9 1.465(4)
C9 C10 1.343(4)
C9 C14 1.385(4)
C10 C11 1.353(4)
C10 H10 0.9300
C11 C12 1.339(5)
C11 H11 0.9300
C12 C13 1.329(5)
C12 H12 0.9300
C13 C14 1.354(4)
C13 H13 0.9300
C14 H14 0.9300
C15 C16 1.354(4)
C15 C20 1.407(4)
C16 C17 1.347(5)
C16 H16 0.9300
C17 C18 1.334(5)
C17 H17 0.9300
C18 C19 1.328(5)
C18 H18 0.9300
C19 C20 1.318(4)
C19 H19 0.9300
C20 H20 0.9300
C21 C26 1.354(3)
C21 C22 1.366(4)
C22 C23 1.340(4)
C22 H22 0.9300
C23 C24 1.336(4)
C23 H23 0.9300
C24 C25 1.344(4)
C24 H24 0.9300
C25 C26 1.362(4)
C25 H25 0.9300
C26 H26 0.9300
C27 C28 1.408(4)
C27 H27 0.9300
C28 C33 1.362(4)
C28 C29 1.375(4)
C29 C30 1.346(4)
C30 C31 1.334(4)
C30 H30 0.9300
C31 C32 1.365(4)
C31 H31 0.9300
C32 C33 1.337(4)
C33 H33 0.9300
C34 H34A 0.9600
C34 H34B 0.9600
C34 H34C 0.9600

loop_
_geom_torsion_atom_site_label_1
_geom_torsion_atom_site_label_2
_geom_torsion_atom_site_label_3
_geom_torsion_atom_site_label_4
_geom_torsion
C27 N1 C1 C6 141.4(3)
C27 N1 C1 C2 -41.5(4)
C6 C1 C2 C3 0.5(3)
N1 C1 C2 C3 -176.56(17)
C1 C2 C3 C4 1.54(16)
C2 C3 C4 C5 -3.5(3)
C2 C3 C4 C7 176.97(16)
C3 C4 C5 C6 3.6(4)
C7 C4 C5 C6 -176.9(2)
C2 C1 C6 C5 -0.4(4)
N1 C1 C6 C5 176.8(2)
C4 C5 C6 C1 -1.7(4)
C3 C4 C7 C8 -131.0(3)
C5 C4 C7 C8 49.5(4)
C3 C4 C7 C21 49.7(3)
C5 C4 C7 C21 -129.8(3)
C4 C7 C8 C15 -168.8(3)
C21 C7 C8 C15 10.4(4)
C4 C7 C8 C9 11.5(4)
C21 C7 C8 C9 -169.3(2)
C7 C8 C9 C10 52.6(4)
C15 C8 C9 C10 -127.1(3)
C7 C8 C9 C14 -128.1(3)
C15 C8 C9 C14 52.2(4)
C14 C9 C10 C11 1.6(4)
C8 C9 C10 C11 -179.1(2)
C9 C10 C11 C12 0.0(5)
C10 C11 C12 C13 -0.9(6)
C11 C12 C13 C14 0.1(6)
C12 C13 C14 C9 1.6(5)
C10 C9 C14 C13 -2.4(4)
C8 C9 C14 C13 178.3(3)
C7 C8 C15 C16 -135.1(3)
C9 C8 C15 C16 44.6(4)
C7 C8 C15 C20 46.0(4)
C9 C8 C15 C20 -134.3(3)
C20 C15 C16 C17 -2.8(5)
C8 C15 C16 C17 178.4(3)
C15 C16 C17 C18 0.9(6)
C16 C17 C18 C19 0.8(6)
C17 C18 C19 C20 -0.3(6)
C18 C19 C20 C15 -1.7(6)
C16 C15 C20 C19 3.2(5)
C8 C15 C20 C19 -177.9(3)
C8 C7 C21 C26 -135.8(3)
C4 C7 C21 C26 43.5(4)
C8 C7 C21 C22 44.8(4)
C4 C7 C21 C22 -136.0(3)
C26 C21 C22 C23 2.7(4)
C7 C21 C22 C23 -177.9(3)
C21 C22 C23 C24 -0.7(5)
C22 C23 C24 C25 -1.5(5)
C23 C24 C25 C26 1.7(5)
C22 C21 C26 C25 -2.5(4)
C7 C21 C26 C25 178.1(3)
C24 C25 C26 C21 0.3(5)
C1 N1 C27 C28 176.9(2)
N1 C27 C28 C33 177.0(3)
N1 C27 C28 C29 -2.7(4)
C33 C28 C29 O1 -179.5(3)
C27 C28 C29 O1 0.1(4)
C33 C28 C29 C30 -0.5(4)
C27 C28 C29 C30 179.1(3)
O1 C29 C30 C31 179.7(3)
C28 C29 C30 C31 0.6(4)
C29 C30 C31 C32 -0.4(5)
C34 O2 C32 C33 -1.2(4)
C34 O2 C32 C31 178.6(3)
C30 C31 C32 C33 0.0(4)
C30 C31 C32 O2 -179.8(3)
O2 C32 C33 C28 179.9(3)
C31 C32 C33 C28 0.1(4)
C29 C28 C33 C32 0.2(4)
C27 C28 C33 C32 -179.5(3)
